data_2020842
loop_
_publ_author_name
'Raffo, Pablo A.'
'Su\'arez, Sebasti\'an'
'Fantoni, Adolfo C.'
'Baggio, Ricardo'
'Cukiernik, Fabio D.'

_publ_section_title
;
 Polymorphism of a widely used building block for halogen-bonded
 assemblies: 1,3,5-trifluoro-2,4,6-triiodobenzene
;
_journal_coeditor_code UK3135
_journal_issue 9
_journal_name_full 'Acta Crystallographica Section C'
_journal_page_first
;
;
_journal_paper_doi 10.1107/S2053229617011007
_journal_volume 73
_journal_year 2017
_chemical_formula_iupac 'C6 F3 I3'
_chemical_formula_moiety 'C6 F3 I3'
_chemical_formula_sum 'C6 F3 I3'
_chemical_formula_weight 509.76
_chemical_name_systematic
;
1,3,5-Trifluoro-2,4,6-triiodobenzene
;
_space_group_crystal_system monoclinic
_space_group_IT_number 14
_space_group_name_Hall '-P 2ybc'
_space_group_name_H-M_alt 'P 1 21/c 1'
_symmetry_space_group_name_Hall '-P 2ybc'
_symmetry_space_group_name_H-M 'P 1 21/c 1'
_audit_creation_method SHELXL-2014/6
_cell_angle_alpha 90
_cell_angle_beta 118.466(11)
_cell_angle_gamma 90
_cell_formula_units_Z 4
_cell_length_a 9.3455(9)
_cell_length_b 13.1854(10)
_cell_length_c 9.2185(8)
_cell_measurement_reflns_used 1826
_cell_measurement_temperature 295(2)
_cell_measurement_theta_max 25.4890
_cell_measurement_theta_min 3.9930
_cell_volume 998.61(18)
_computing_cell_refinement
;
CrysAlisPro (Oxford Diffraction, 2009)
;
_computing_data_collection
;
CrysAlisPro (Oxford Diffraction, 2009)
;
_computing_data_reduction
;
CrysAlisPro (Oxford Diffraction, 2009)
;
_computing_molecular_graphics
;
SHELXTL   (Sheldrick, 2008)
;
_computing_publication_material
;
SHELXL97, PLATON (Spek, 2009)
;
_computing_structure_refinement
;
SHELXL-2014 (Sheldrick, 2015)
;
_computing_structure_solution
;
SHELXS97 (Sheldrick, 2008)
;
_diffrn_ambient_temperature 295(2)
_diffrn_measured_fraction_theta_full 0.997
_diffrn_measured_fraction_theta_max 0.876
_diffrn_measurement_device 'four-circle diffractometer'
_diffrn_measurement_device_type 'CCD Oxford Diffraction Xcalibur, Eos, Gemini'
_diffrn_measurement_method 'thick slices'
_diffrn_radiation_type MoK\a
_diffrn_radiation_wavelength 0.71073
_diffrn_reflns_av_R_equivalents 0.0745
_diffrn_reflns_limit_h_max 12
_diffrn_reflns_limit_h_min -12
_diffrn_reflns_limit_k_max 17
_diffrn_reflns_limit_k_min -17
_diffrn_reflns_limit_l_max 11
_diffrn_reflns_limit_l_min -11
_diffrn_reflns_number 7952
_diffrn_reflns_theta_full 25.250
_diffrn_reflns_theta_max 29.335
_diffrn_reflns_theta_min 3.985
_exptl_absorpt_coefficient_mu 9.378
_exptl_absorpt_correction_T_max 0.42
_exptl_absorpt_correction_T_min 0.12
_exptl_absorpt_correction_type multi-scan
_exptl_absorpt_process_details
;
CrysAlisPro (Oxford Diffraction, 2009)
;
_exptl_crystal_colour light_brown
_exptl_crystal_density_diffrn 3.391
_exptl_crystal_description plates
_exptl_crystal_F_000 888
_exptl_crystal_size_max 0.35
_exptl_crystal_size_mid 0.30
_exptl_crystal_size_min 0.12
_refine_diff_density_max 1.264
_refine_diff_density_min -1.885
_refine_ls_extinction_method none
_refine_ls_goodness_of_fit_ref 1.058
_refine_ls_hydrogen_treatment undef
_refine_ls_matrix_type full
_refine_ls_number_parameters 109
_refine_ls_number_reflns 2404
_refine_ls_number_restraints 0
_refine_ls_restrained_S_all 1.058
_refine_ls_R_factor_all 0.0868
_refine_ls_R_factor_gt 0.0538
_refine_ls_shift/su_max 0.000
_refine_ls_shift/su_mean 0.000
_refine_ls_structure_factor_coef Fsqd
_refine_ls_weighting_details 'w=1/[\s^2^(Fo^2^)+(0.0769P)^2^+0.0712P] where P=(Fo^2^+2Fc^2^)/3'
_refine_ls_weighting_scheme calc
_refine_ls_wR_factor_gt 0.1320
_refine_ls_wR_factor_ref 0.1653
_reflns_number_gt 1610
_reflns_number_total 2404
_reflns_threshold_expression 'I > 2\s(I)'
_cod_data_source_file uk3135sup1.cif
_cod_data_source_block I
_cod_database_code 2020842
_shelx_space_group_comment
;
The symmetry employed for this shelxl refinement is uniquely defined
by the following loop, which should always be used as a source of
symmetry information in preference to the above space-group names.
They are only intended as comments.
;
_shelxl_version_number 2014/6

loop_
_space_group_symop_operation_xyz
'x, y, z'
'-x, y+1/2, -z+1/2'
'-x, -y, -z'
'x, -y-1/2, z-1/2'

loop_
_atom_site_type_symbol
_atom_site_label
_atom_site_fract_x
_atom_site_fract_y
_atom_site_fract_z
_atom_site_U_iso_or_equiv
_atom_site_adp_type
_atom_site_calc_flag
_atom_site_occupancy
F F1 0.3706(9) 0.8880(5) 0.1550(8) 0.0477(17) Uani d 1
F F3 0.5120(9) 0.8418(5) 0.7112(8) 0.0454(16) Uani d 1
F F5 0.9181(8) 0.9031(6) 0.5590(8) 0.0468(17) Uani d 1
I I2 0.19358(10) 0.83570(7) 0.36597(10) 0.0513(3) Uani d 1
I I4 0.89656(9) 0.86728(6) 0.88692(8) 0.0414(3) Uani d 1
I I6 0.71380(11) 0.92451(7) 0.17247(9) 0.0504(3) Uani d 1
C C1 0.4848(13) 0.8838(7) 0.3127(12) 0.030(2) Uani d 1
C C2 0.4352(13) 0.8629(7) 0.4307(13) 0.031(2) Uani d 1
C C3 0.5582(15) 0.8611(7) 0.5956(13) 0.033(2) Uani d 1
C C4 0.7199(13) 0.8721(7) 0.6403(11) 0.029(2) Uani d 1
C C5 0.7587(15) 0.8916(7) 0.5171(13) 0.034(2) Uani d 1
C C6 0.6472(15) 0.8977(9) 0.3549(13) 0.037(3) Uani d 1

loop_
_atom_site_aniso_label
_atom_site_aniso_U_11
_atom_site_aniso_U_22
_atom_site_aniso_U_33
_atom_site_aniso_U_12
_atom_site_aniso_U_13
_atom_site_aniso_U_23
F1 0.034(4) 0.069(5) 0.033(3) 0.000(3) 0.011(3) 0.008(3)
F3 0.046(4) 0.061(4) 0.035(3) 0.001(3) 0.024(3) 0.008(3)
F5 0.028(4) 0.078(5) 0.036(3) -0.005(3) 0.017(3) -0.002(3)
I2 0.0323(5) 0.0693(6) 0.0482(5) -0.0118(4) 0.0159(4) 0.0070(4)
I4 0.0357(5) 0.0575(5) 0.0285(4) 0.0021(4) 0.0133(4) -0.0048(3)
I6 0.0451(6) 0.0762(6) 0.0369(5) 0.0089(4) 0.0252(4) 0.0140(4)
C1 0.025(6) 0.029(5) 0.022(5) 0.006(5) 0.001(4) 0.004(4)
C2 0.024(5) 0.037(5) 0.029(5) -0.003(5) 0.009(5) 0.006(4)
C3 0.038(6) 0.036(6) 0.031(5) 0.005(5) 0.021(5) 0.003(4)
C4 0.030(6) 0.032(5) 0.021(5) 0.000(5) 0.008(4) 0.002(4)
C5 0.038(6) 0.027(5) 0.039(6) 0.001(5) 0.020(5) -0.007(4)
C6 0.038(7) 0.050(6) 0.025(5) -0.011(5) 0.017(5) -0.006(4)

loop_
_atom_type_symbol
_atom_type_description
_atom_type_scat_dispersion_real
_atom_type_scat_dispersion_imag
_atom_type_scat_source
C C 0.0033 0.0016 'International Tables Vol C Tables 4.2.6.8 and 6.1.1.4'
F F 0.0171 0.0103 'International Tables Vol C Tables 4.2.6.8 and 6.1.1.4'
I I -0.4742 1.8119 'International Tables Vol C Tables 4.2.6.8 and 6.1.1.4'

loop_
_geom_angle_atom_site_label_1
_geom_angle_atom_site_label_2
_geom_angle_atom_site_label_3
_geom_angle
F1 C1 C2 117.8(10)
F1 C1 C6 120.1(9)
C2 C1 C6 122.1(9)
C1 C2 C3 116.3(10)
C1 C2 I2 122.0(8)
C3 C2 I2 121.8(7)
F3 C3 C4 120.2(10)
F3 C3 C2 117.0(10)
C4 C3 C2 122.7(9)
C5 C4 C3 117.4(10)
C5 C4 I4 121.7(8)
C3 C4 I4 120.8(7)
C6 C5 C4 123.8(11)
C6 C5 F5 118.0(9)
C4 C5 F5 118.2(10)
C5 C6 C1 117.6(9)
C5 C6 I6 122.1(9)
C1 C6 I6 120.3(8)

loop_
_geom_bond_atom_site_label_1
_geom_bond_atom_site_label_2
_geom_bond_distance
F1 C1 1.333(11)
F3 C3 1.351(11)
F5 C5 1.358(14)
I2 C2 2.074(11)
I4 C4 2.079(10)
I6 C6 2.083(10)
C1 C2 1.398(14)
C1 C6 1.387(15)
C2 C3 1.402(14)
C3 C4 1.371(15)
C4 C5 1.371(14)
C5 C6 1.358(15)

_cod_database_fobs_code 2020842
